data_4001776
loop_
_publ_author_name
'Li, Hao'
'Malliakas, Christos D.'
'Peters, John A.'
'Liu, Zhifu'
'Im, Jino'
'Jin, Hosub'
'Morris, Collin D.'
'Zhao, Li-Dong'
'Wessels, Bruce W.'
'Freeman, Arthur J.'
'Kanatzidis, Mercouri G.'

_publ_section_title
;
 CsCdInQ3(Q = Se, Te): New Photoconductive Compounds As Potential
 Materials for Hard Radiation Detection
;
_journal_issue 10
_journal_name_full 'Chemistry of Materials'
_journal_page_first 2089
_journal_paper_doi 10.1021/cm400634v
_journal_volume 25
_journal_year 2013
_chemical_formula_sum 'Cd2 Cs2 In2 Se6'
_chemical_formula_weight 1194.02
_chemical_name_systematic
; 
 ? 
;
_space_group_IT_number 15
_symmetry_cell_setting monoclinic
_symmetry_space_group_name_Hall '-C 2yc'
_symmetry_space_group_name_H-M 'C 1 2/c 1'
_atom_sites_solution_primary direct
_atom_sites_solution_secondary difmap
_audit_creation_method SHELXL-97
_cell_angle_alpha 90.00
_cell_angle_beta 97.28(3)
_cell_angle_gamma 90.00
_cell_formula_units_Z 8
_cell_length_a 11.708(2)
_cell_length_b 11.712(2)
_cell_length_c 23.051(5)
_cell_measurement_reflns_used 11414
_cell_measurement_temperature 293(2)
_cell_measurement_theta_max 29.46
_cell_measurement_theta_min 1.78
_cell_volume 3135.4(10)
_computing_structure_refinement 'SHELXL-97 (Sheldrick, 2008)'
_computing_structure_solution 'SHELXS-97 (Sheldrick, 2008)'
_diffrn_ambient_temperature 293(2)
_diffrn_detector_area_resol_mean 6.67
_diffrn_measured_fraction_theta_full 0.999
_diffrn_measured_fraction_theta_max 0.999
_diffrn_measurement_device_type 'STOE IPDS 2'
_diffrn_measurement_method 'rotation method'
_diffrn_radiation_monochromator graphite
_diffrn_radiation_source 'fine-focus sealed tube'
_diffrn_radiation_type MoK\a
_diffrn_radiation_wavelength 0.71073
_diffrn_reflns_av_R_equivalents 0.0678
_diffrn_reflns_av_sigmaI/netI 0.0516
_diffrn_reflns_limit_h_max 13
_diffrn_reflns_limit_h_min -13
_diffrn_reflns_limit_k_max 13
_diffrn_reflns_limit_k_min -13
_diffrn_reflns_limit_l_max 26
_diffrn_reflns_limit_l_min -27
_diffrn_reflns_number 9680
_diffrn_reflns_theta_full 24.99
_diffrn_reflns_theta_max 24.99
_diffrn_reflns_theta_min 1.78
_exptl_absorpt_coefficient_mu 24.044
_exptl_absorpt_correction_T_max 0.8086
_exptl_absorpt_correction_T_min 0.3753
_exptl_absorpt_correction_type integration
_exptl_crystal_density_diffrn 5.059
_exptl_crystal_density_method 'not measured'
_exptl_crystal_F_000 4064
_exptl_crystal_size_max 0.08
_exptl_crystal_size_mid 0.04
_exptl_crystal_size_min 0.01
_refine_diff_density_max 1.187
_refine_diff_density_min -1.001
_refine_diff_density_rms 0.227
_refine_ls_extinction_method none
_refine_ls_goodness_of_fit_ref 1.064
_refine_ls_matrix_type full
_refine_ls_number_parameters 110
_refine_ls_number_reflns 2747
_refine_ls_number_restraints 0
_refine_ls_restrained_S_all 1.064
_refine_ls_R_factor_all 0.0903
_refine_ls_R_factor_gt 0.0496
_refine_ls_shift/su_max 0.000
_refine_ls_shift/su_mean 0.000
_refine_ls_structure_factor_coef Fsqd
_refine_ls_weighting_details 'calc w=1/[\s^2^(Fo^2^)+(0.0338P)^2^+8.4289P] where P=(Fo^2^+2Fc^2^)/3'
_refine_ls_weighting_scheme calc
_refine_ls_wR_factor_gt 0.0777
_refine_ls_wR_factor_ref 0.0882
_reflns_number_gt 1715
_reflns_number_total 2747
_reflns_threshold_expression >2sigma(I)
_cod_data_source_file cm400634v_si_002.cif
_cod_data_source_block CsCdInSe3
_cod_original_cell_volume 3135.6(11)
_cod_original_sg_symbol_H-M 'C 2/c'
_cod_database_code 4001776

loop_
_symmetry_equiv_pos_as_xyz
'x, y, z'
'-x, y, -z+1/2'
'x+1/2, y+1/2, z'
'-x+1/2, y+1/2, -z+1/2'
'-x, -y, -z'
'x, -y, z-1/2'
'-x+1/2, -y+1/2, -z'
'x+1/2, -y+1/2, z-1/2'

loop_
_atom_site_label
_atom_site_type_symbol
_atom_site_fract_x
_atom_site_fract_y
_atom_site_fract_z
_atom_site_U_iso_or_equiv
_atom_site_adp_type
_atom_site_occupancy
_atom_site_symmetry_multiplicity
_atom_site_calc_flag
_atom_site_refinement_flags
Cs1 Cs 0.33166(10) 0.43695(11) 0.07572(4) 0.0361(3) Uani 1 1 d .
Cs2 Cs 0.58124(10) 0.18786(11) 0.07567(4) 0.0360(3) Uani 1 1 d .
Cd1 Cd 0.24781(7) 0.31457(18) 0.24997(4) 0.0307(5) Uani 1 1 d .
Cd2 Cd 0.0000 0.06237(17) 0.2500 0.0167(4) Uani 1 2 d S
Cd3 Cd 0.0000 0.55877(17) 0.2500 0.0164(4) Uani 1 2 d S
In1 In 0.03208(7) 0.31255(8) 0.37833(3) 0.0203(2) Uani 1 1 d .
In2 In 0.21802(7) 0.06237(7) 0.12216(4) 0.0199(2) Uani 1 1 d .
Se1 Se 0.07609(15) 0.18724(17) 0.05390(7) 0.0305(4) Uani 1 1 d .
Se2 Se 0.11557(14) 0.44599(17) 0.17917(8) 0.0211(4) Uani 1 1 d .
Se3 Se 0.15130(15) 0.17855(15) 0.32088(8) 0.0218(4) Uani 1 1 d .
Se4 Se 0.17420(15) 0.43747(16) 0.44617(6) 0.0294(4) Uani 1 1 d .
Se5 Se 0.36611(14) 0.19578(17) 0.17968(7) 0.0209(4) Uani 1 1 d .
Se6 Se 0.40109(14) 0.42902(14) 0.32033(8) 0.0196(4) Uani 1 1 d .

loop_
_atom_site_aniso_label
_atom_site_aniso_U_11
_atom_site_aniso_U_22
_atom_site_aniso_U_33
_atom_site_aniso_U_23
_atom_site_aniso_U_13
_atom_site_aniso_U_12
Cs1 0.0414(6) 0.0395(6) 0.0276(5) -0.0002(5) 0.0051(5) 0.0139(4)
Cs2 0.0404(5) 0.0402(6) 0.0274(5) -0.0001(5) 0.0042(4) 0.0137(5)
Cd1 0.0324(9) 0.0262(11) 0.0334(10) -0.0016(4) 0.0044(8) 0.0005(4)
Cd2 0.0160(8) 0.0192(10) 0.0159(8) 0.000 0.0052(7) 0.000
Cd3 0.0164(8) 0.0178(9) 0.0151(8) 0.000 0.0024(7) 0.000
In1 0.0206(4) 0.0197(5) 0.0209(4) 0.0001(4) 0.0039(3) -0.0038(4)
In2 0.0193(4) 0.0191(4) 0.0217(4) 0.0000(4) 0.0035(3) 0.0035(4)
Se1 0.0356(8) 0.0350(9) 0.0211(7) 0.0009(7) 0.0044(6) 0.0198(7)
Se2 0.0214(7) 0.0185(7) 0.0236(8) -0.0013(6) 0.0040(6) 0.0018(6)
Se3 0.0199(7) 0.0208(8) 0.0251(8) -0.0008(6) 0.0041(6) -0.0028(6)
Se4 0.0358(8) 0.0336(8) 0.0188(7) 0.0009(7) 0.0029(6) -0.0189(7)
Se5 0.0191(7) 0.0199(8) 0.0236(8) -0.0003(6) 0.0030(6) 0.0025(6)
Se6 0.0200(7) 0.0178(8) 0.0215(8) 0.0004(6) 0.0045(6) -0.0016(6)

loop_
_atom_type_symbol
_atom_type_description
_atom_type_scat_dispersion_real
_atom_type_scat_dispersion_imag
_atom_type_scat_source
Se Se -0.0929 2.2259 'International Tables Vol C Tables 4.2.6.8 and 6.1.1.4'
Cd Cd -0.8075 1.2024 'International Tables Vol C Tables 4.2.6.8 and 6.1.1.4'
In In -0.7276 1.3100 'International Tables Vol C Tables 4.2.6.8 and 6.1.1.4'
Cs Cs -0.3680 2.1192 'International Tables Vol C Tables 4.2.6.8 and 6.1.1.4'

loop_
_geom_angle_atom_site_label_1
_geom_angle_atom_site_label_2
_geom_angle_atom_site_label_3
_geom_angle
_geom_angle_site_symmetry_1
_geom_angle_site_symmetry_3
Se1 Cs1 Se4 69.83(5) 7 6_565
Se1 Cs1 Se3 147.85(5) 7 4
Se4 Cs1 Se3 101.64(6) 6_565 4
Se1 Cs1 Se2 147.97(5) 7 .
Se4 Cs1 Se2 101.67(5) 6_565 .
Se3 Cs1 Se2 63.00(4) 4 .
Se1 Cs1 Se5 102.09(4) 7 .
Se4 Cs1 Se5 148.10(6) 6_565 .
Se3 Cs1 Se5 100.07(5) 4 .
Se2 Cs1 Se5 68.30(5) . .
Se1 Cs1 Se6 102.07(4) 7 2_655
Se4 Cs1 Se6 147.90(6) 6_565 2_655
Se3 Cs1 Se6 68.17(5) 4 2_655
Se2 Cs1 Se6 100.09(5) . 2_655
Se5 Cs1 Se6 62.99(4) . 2_655
Se1 Cs1 Cs2 55.18(3) 7 .
Se4 Cs1 Cs2 125.01(4) 6_565 .
Se3 Cs1 Cs2 124.18(5) 4 .
Se2 Cs1 Cs2 124.29(5) . .
Se5 Cs1 Cs2 55.99(4) . .
Se6 Cs1 Cs2 56.02(4) 2_655 .
Se1 Cs1 Cs2 124.79(5) 7 3_455
Se4 Cs1 Cs2 54.96(4) 6_565 3_455
Se3 Cs1 Cs2 55.77(4) 4 3_455
Se2 Cs1 Cs2 55.81(4) . 3_455
Se5 Cs1 Cs2 124.10(4) . 3_455
Se6 Cs1 Cs2 123.94(5) 2_655 3_455
Cs2 Cs1 Cs2 179.88(6) . 3_455
Se1 Cs1 Se1 84.43(4) 7 .
Se4 Cs1 Se1 84.42(5) 6_565 .
Se3 Cs1 Se1 126.54(5) 4 .
Se2 Cs1 Se1 63.76(4) . .
Se5 Cs1 Se1 63.86(5) . .
Se6 Cs1 Se1 126.64(5) 2_655 .
Cs2 Cs1 Se1 90.08(5) . .
Cs2 Cs1 Se1 90.03(5) 3_455 .
Se1 Cs1 Se1 84.35(5) 7 3
Se4 Cs1 Se1 84.28(5) 6_565 3
Se3 Cs1 Se1 63.71(4) 4 3
Se2 Cs1 Se1 126.48(5) . 3
Se5 Cs1 Se1 126.55(5) . 3
Se6 Cs1 Se1 63.78(4) 2_655 3
Cs2 Cs1 Se1 90.01(5) . 3
Cs2 Cs1 Se1 89.87(5) 3_455 3
Se1 Cs1 Se1 166.26(4) . 3
Se1 Cs1 Cd1 137.25(5) 7 .
Se4 Cs1 Cd1 136.23(5) 6_565 .
Se3 Cs1 Cd1 70.54(4) 4 .
Se2 Cs1 Cd1 35.48(4) . .
Se5 Cs1 Cd1 36.24(4) . .
Se6 Cs1 Cd1 71.02(4) 2_655 .
Cs2 Cs1 Cd1 90.55(4) . .
Cs2 Cs1 Cd1 89.53(4) 3_455 .
Se1 Cs1 Cd1 69.45(4) . .
Se1 Cs1 Cd1 124.30(4) 3 .
Se1 Cs1 Cd2 136.78(3) 7 3
Se4 Cs1 Cd2 136.50(6) 6_565 3
Se3 Cs1 Cd2 35.86(4) 4 3
Se2 Cs1 Cd2 70.84(4) . 3
Se5 Cs1 Cd2 70.75(4) . 3
Se6 Cs1 Cd2 35.74(3) 2_655 3
Cs2 Cs1 Cd2 90.06(4) . 3
Cs2 Cs1 Cd2 89.92(4) 3_455 3
Se1 Cs1 Cd2 124.35(4) . 3
Se1 Cs1 Cd2 69.39(4) 3 3
Cd1 Cs1 Cd2 54.90(4) . 3
Se1 Cs2 Se4 69.96(4) 7 8
Se1 Cs2 Se3 148.01(6) 7 2_655
Se4 Cs2 Se3 101.65(4) 8 2_655
Se1 Cs2 Se5 102.02(5) 7 .
Se4 Cs2 Se5 147.97(5) 8 .
Se3 Cs2 Se5 100.02(5) 2_655 .
Se1 Cs2 Se2 147.87(6) 7 3_545
Se4 Cs2 Se2 101.68(4) 8 3_545
Se3 Cs2 Se2 62.98(4) 2_655 3_545
Se5 Cs2 Se2 68.10(5) . 3_545
Se1 Cs2 Se6 101.98(6) 7 2_655
Se4 Cs2 Se6 148.03(4) 8 2_655
Se3 Cs2 Se6 68.28(5) 2_655 2_655
Se5 Cs2 Se6 63.00(4) . 2_655
Se2 Cs2 Se6 100.07(5) 3_545 2_655
Se1 Cs2 Cs1 55.08(4) 7 .
Se4 Cs2 Cs1 125.04(5) 8 .
Se3 Cs2 Cs1 124.29(5) 2_655 .
Se5 Cs2 Cs1 56.02(4) . .
Se2 Cs2 Cs1 124.12(4) 3_545 .
Se6 Cs2 Cs1 56.01(4) 2_655 .
Se1 Cs2 Cs1 124.95(4) 7 3_545
Se4 Cs2 Cs1 54.99(3) 8 3_545
Se3 Cs2 Cs1 55.76(4) 2_655 3_545
Se5 Cs2 Cs1 123.89(5) . 3_545
Se2 Cs2 Cs1 55.78(4) 3_545 3_545
Se6 Cs2 Cs1 124.04(5) 2_655 3_545
Cs1 Cs2 Cs1 179.88(6) . 3_545
Se1 Cs2 Se4 84.39(5) 7 2_655
Se4 Cs2 Se4 84.36(5) 8 2_655
Se3 Cs2 Se4 63.83(4) 2_655 2_655
Se5 Cs2 Se4 126.62(5) . 2_655
Se2 Cs2 Se4 126.59(5) 3_545 2_655
Se6 Cs2 Se4 63.83(4) 2_655 2_655
Cs1 Cs2 Se4 90.08(5) . 2_655
Cs1 Cs2 Se4 90.03(4) 3_545 2_655
Se1 Cs2 Se4 84.39(5) 7 4_545
Se4 Cs2 Se4 84.33(4) 8 4_545
Se3 Cs2 Se4 126.42(5) 2_655 4_545
Se5 Cs2 Se4 63.80(4) . 4_545
Se2 Cs2 Se4 63.67(5) 3_545 4_545
Se6 Cs2 Se4 126.59(4) 2_655 4_545
Cs1 Cs2 Se4 90.01(5) . 4_545
Cs1 Cs2 Se4 89.88(5) 3_545 4_545
Se4 Cs2 Se4 166.25(4) 2_655 4_545
Se1 Cs2 Cd3 136.86(5) 7 3_545
Se4 Cs2 Cd3 136.02(4) 8 3_545
Se3 Cs2 Cd3 70.82(4) 2_655 3_545
Se5 Cs2 Cd3 35.99(4) . 3_545
Se2 Cs2 Cd3 35.36(3) 3_545 3_545
Se6 Cs2 Cd3 71.25(4) 2_655 3_545
Cs1 Cs2 Cd3 90.43(4) . 3_545
Cs1 Cs2 Cd3 89.49(4) 3_545 3_545
Se4 Cs2 Cd3 124.68(4) 2_655 3_545
Se4 Cs2 Cd3 69.07(4) 4_545 3_545
Se1 Cs2 Cd1 136.53(6) 7 2_655
Se4 Cs2 Cd1 136.35(4) 8 2_655
Se3 Cs2 Cd1 35.80(4) 2_655 2_655
Se5 Cs2 Cd1 71.04(4) . 2_655
Se2 Cs2 Cd1 71.15(4) 3_545 2_655
Se6 Cs2 Cd1 35.67(4) 2_655 2_655
Cs1 Cs2 Cd1 90.08(4) . 2_655
Cs1 Cs2 Cd1 89.95(4) 3_545 2_655
Se4 Cs2 Cd1 69.05(4) 2_655 2_655
Se4 Cs2 Cd1 124.70(4) 4_545 2_655
Cd3 Cs2 Cd1 55.63(3) 3_545 2_655
Se2 Cd1 Se6 112.97(11) . .
Se2 Cd1 Se3 118.54(7) . .
Se6 Cd1 Se3 103.78(6) . .
Se2 Cd1 Se5 104.00(6) . .
Se6 Cd1 Se5 106.00(6) . .
Se3 Cd1 Se5 111.06(10) . .
Se2 Cd1 Cs1 55.31(4) . .
Se6 Cd1 Cs1 100.35(6) . .
Se3 Cd1 Cs1 155.09(7) . .
Se5 Cd1 Cs1 55.33(5) . .
Se2 Cd1 Cs2 156.10(7) . 2_655
Se6 Cd1 Cs2 55.01(5) . 2_655
Se3 Cd1 Cs2 54.92(5) . 2_655
Se5 Cd1 Cs2 99.47(6) . 2_655
Cs1 Cd1 Cs2 141.27(3) . 2_655
Se6 Cd2 Se6 106.94(10) 4_545 3_445
Se6 Cd2 Se3 103.84(5) 4_545 2
Se6 Cd2 Se3 112.10(6) 3_445 2
Se6 Cd2 Se3 112.11(6) 4_545 .
Se6 Cd2 Se3 103.84(5) 3_445 .
Se3 Cd2 Se3 117.73(11) 2 .
Se6 Cd2 Cs1 55.30(5) 4_545 3_445
Se6 Cd2 Cs1 100.37(6) 3_445 3_445
Se3 Cd2 Cs1 55.20(5) 2 3_445
Se3 Cd2 Cs1 155.36(5) . 3_445
Se6 Cd2 Cs1 100.37(6) 4_545 4_545
Se6 Cd2 Cs1 55.30(5) 3_445 4_545
Se3 Cd2 Cs1 155.36(5) 2 4_545
Se3 Cd2 Cs1 55.20(5) . 4_545
Cs1 Cd2 Cs1 141.82(6) 3_445 4_545
Se2 Cd3 Se2 119.14(11) . 2
Se2 Cd3 Se5 112.10(6) . 4
Se2 Cd3 Se5 103.74(5) 2 4
Se2 Cd3 Se5 103.74(5) . 3_455
Se2 Cd3 Se5 112.10(6) 2 3_455
Se5 Cd3 Se5 105.42(11) 4 3_455
Se2 Cd3 Cs2 155.94(5) . 4
Se2 Cd3 Cs2 55.03(5) 2 4
Se5 Cd3 Cs2 55.00(4) 4 4
Se5 Cd3 Cs2 99.62(6) 3_455 4
Se2 Cd3 Cs2 55.03(5) . 3_455
Se2 Cd3 Cs2 155.94(5) 2 3_455
Se5 Cd3 Cs2 99.62(6) 4 3_455
Se5 Cd3 Cs2 55.00(4) 3_455 3_455
Cs2 Cd3 Cs2 140.79(6) 4 3_455
Se2 In1 Se3 118.57(6) 2 .
Se2 In1 Se4 107.87(7) 2 .
Se3 In1 Se4 107.84(7) . .
Se2 In1 Se1 107.91(6) 2 2
Se3 In1 Se1 107.66(7) . 2
Se4 In1 Se1 106.39(6) . 2
Se2 In1 Cs2 120.80(5) 2 8_456
Se3 In1 Cs2 120.63(5) . 8_456
Se4 In1 Cs2 53.22(4) . 8_456
Se1 In1 Cs2 53.17(5) 2 8_456
Se6 In2 Se5 118.51(6) 4_545 .
Se6 In2 Se1 107.94(6) 4_545 .
Se5 In2 Se1 107.97(7) . .
Se6 In2 Se4 107.95(7) 4_545 4_545
Se5 In2 Se4 107.92(6) . 4_545
Se1 In2 Se4 105.88(6) . 4_545
Se6 In2 Cs1 120.80(5) 4_545 7
Se5 In2 Cs1 120.70(5) . 7
Se1 In2 Cs1 52.85(4) . 7
Se4 In2 Cs1 53.03(5) 4_545 7
In1 Se1 In2 106.18(6) 2 .
In1 Se1 Cs1 161.58(6) 2 7
In2 Se1 Cs1 92.24(5) . 7
In1 Se1 Cs2 91.84(6) 2 7
In2 Se1 Cs2 161.98(6) . 7
Cs1 Se1 Cs2 69.74(4) 7 7
In1 Se1 Cs1 85.87(6) 2 .
In2 Se1 Cs1 85.84(6) . .
Cs1 Se1 Cs1 95.57(4) 7 .
Cs2 Se1 Cs1 95.66(6) 7 .
In1 Se1 Cs1 85.99(5) 2 3_445
In2 Se1 Cs1 85.82(6) . 3_445
Cs1 Se1 Cs1 95.65(5) 7 3_445
Cs2 Se1 Cs1 95.65(6) 7 3_445
Cs1 Se1 Cs1 166.26(4) . 3_445
In1 Se2 Cd1 105.74(8) 2 .
In1 Se2 Cd3 105.21(6) 2 .
Cd1 Se2 Cd3 102.79(7) . .
In1 Se2 Cs1 96.93(6) 2 .
Cd1 Se2 Cs1 89.21(5) . .
Cd3 Se2 Cs1 150.62(8) . .
In1 Se2 Cs2 97.02(6) 2 3_455
Cd1 Se2 Cs2 149.91(7) . 3_455
Cd3 Se2 Cs2 89.62(6) . 3_455
Cs1 Se2 Cs2 68.41(4) . 3_455
In1 Se3 Cd2 105.56(7) . .
In1 Se3 Cd1 104.67(7) . .
Cd2 Se3 Cd1 103.60(7) . .
In1 Se3 Cs1 97.10(6) . 4_545
Cd2 Se3 Cs1 88.95(6) . 4_545
Cd1 Se3 Cs1 150.64(7) . 4_545
In1 Se3 Cs2 96.92(6) . 2_655
Cd2 Se3 Cs2 150.00(8) . 2_655
Cd1 Se3 Cs2 89.28(5) . 2_655
Cs1 Se3 Cs2 68.47(4) 4_545 2_655
In1 Se4 In2 106.10(6) . 4
In1 Se4 Cs2 91.81(5) . 8_456
In2 Se4 Cs2 162.10(6) 4 8_456
In1 Se4 Cs1 161.86(6) . 6_566
In2 Se4 Cs1 92.05(6) 4 6_566
Cs2 Se4 Cs1 70.05(4) 8_456 6_566
In1 Se4 Cs2 85.95(6) . 2_655
In2 Se4 Cs2 85.85(5) 4 2_655
Cs2 Se4 Cs2 95.64(5) 8_456 2_655
Cs1 Se4 Cs2 95.67(6) 6_566 2_655
In1 Se4 Cs2 85.89(6) . 4
In2 Se4 Cs2 85.80(6) 4 4
Cs2 Se4 Cs2 95.67(4) 8_456 4
Cs1 Se4 Cs2 95.53(6) 6_566 4
Cs2 Se4 Cs2 166.25(4) 2_655 4
In2 Se5 Cd3 104.79(8) . 3_545
In2 Se5 Cd1 105.25(6) . .
Cd3 Se5 Cd1 104.96(7) 3_545 .
In2 Se5 Cs2 96.93(6) . .
Cd3 Se5 Cs2 89.01(5) 3_545 .
Cd1 Se5 Cs2 149.44(8) . .
In2 Se5 Cs1 96.83(6) . .
Cd3 Se5 Cs1 150.22(6) 3_545 .
Cd1 Se5 Cs1 88.43(6) . .
Cs2 Se5 Cs1 67.99(4) . .
In2 Se6 Cd2 105.53(7) 4 3
In2 Se6 Cd1 104.80(7) 4 .
Cd2 Se6 Cd1 104.04(7) 3 .
In2 Se6 Cs1 96.92(6) 4 2_655
Cd2 Se6 Cs1 88.97(5) 3 2_655
Cd1 Se6 Cs1 150.35(8) . 2_655
In2 Se6 Cs2 96.86(6) 4 2_655
Cd2 Se6 Cs2 149.70(6) 3 2_655
Cd1 Se6 Cs2 89.32(6) . 2_655
Cs1 Se6 Cs2 67.97(4) 2_655 2_655

loop_
_geom_bond_atom_site_label_1
_geom_bond_atom_site_label_2
_geom_bond_distance
_geom_bond_site_symmetry_2
Cs1 Se1 3.609(2) 7
Cs1 Se4 3.617(2) 6_565
Cs1 Se3 3.689(2) 4
Cs1 Se2 3.692(2) .
Cs1 Se5 3.693(2) .
Cs1 Se6 3.693(2) 2_655
Cs2 Se1 3.614(2) 7
Cs2 Se4 3.6158(19) 8
Cs2 Se3 3.690(2) 2_655
Cs2 Se5 3.692(2) .
Cs2 Se2 3.693(2) 3_545
Cs2 Se6 3.694(2) 2_655
Cd1 Se2 2.606(2) .
Cd1 Se6 2.629(2) .
Cd1 Se3 2.637(2) .
Cd1 Se5 2.655(2) .
Cd2 Se6 2.624(2) 4_545
Cd2 Se6 2.624(2) 3_445
Cd2 Se3 2.632(2) 2
Cd2 Se3 2.632(2) .
Cd3 Se2 2.608(2) .
Cd3 Se2 2.608(2) 2
Cd3 Se5 2.649(2) 4
Cd3 Se5 2.649(2) 3_455
In1 Se2 2.570(2) 2
In1 Se3 2.5757(19) .
In1 Se4 2.588(2) .
In1 Se1 2.5884(18) 2
In2 Se6 2.5709(18) 4_545
In2 Se5 2.574(2) .
In2 Se1 2.591(2) .
In2 Se4 2.5917(17) 4_545
Se1 In1 2.5884(18) 2
Se1 Cs1 3.609(2) 7
Se1 Cs2 3.614(2) 7
Se2 In1 2.570(2) 2
Se2 Cs2 3.693(2) 3_455
Se3 Cs1 3.689(2) 4_545
Se3 Cs2 3.689(2) 2_655
Se4 In2 2.5917(17) 4
Se4 Cs2 3.6158(19) 8_456
Se4 Cs1 3.617(2) 6_566
Se5 Cd3 2.649(2) 3_545
Se6 In2 2.5709(18) 4
Se6 Cd2 2.624(2) 3
Se6 Cs1 3.693(2) 2_655
Se6 Cs2 3.694(2) 2_655
